data_4070087
loop_
_publ_author_name
'Fridrichov\'a, Ad\'ela'
'Svoboda, Tom\'a\<s'
'Jambor, Roman'
'Pad\<elkov\'a, Zde\<nka'
'R\%u\<zi\<cka, Ale\<s'
'Erben, Milan'
'Jir\'asko, Robert'
'Dost\'al, Libor'

_publ_section_title
;
 Synthesis and Structural Study on Organoantimony(III) and
 Organobismuth(III) Hydroxides Containing an NCN Pincer Type
 Ligand&#x2020;
;
_journal_issue 18
_journal_name_full Organometallics
_journal_page_first 5522
_journal_paper_doi 10.1021/om900607n
_journal_volume 28
_journal_year 2009
_chemical_formula_sum 'C13.5 H22 Bi Cl2 F3 N2 O4 S'
_chemical_formula_weight 608.84
_chemical_name_systematic
; 
 ? 
;
_space_group_IT_number 15
_symmetry_cell_setting monoclinic
_symmetry_space_group_name_Hall '-C 2yc'
_symmetry_space_group_name_H-M 'C 1 2/c 1'
_atom_sites_solution_hydrogens geom
_atom_sites_solution_primary direct
_atom_sites_solution_secondary difmap
_audit_creation_method SHELXL-97
_cell_angle_alpha 90.00
_cell_angle_beta 120.27(1)
_cell_angle_gamma 90.00
_cell_formula_units_Z 8
_cell_length_a 20.1791(10)
_cell_length_b 14.1472(9)
_cell_length_c 15.7777(8)
_cell_measurement_reflns_used 14966
_cell_measurement_temperature 150(1)
_cell_measurement_theta_max 27.5
_cell_measurement_theta_min 1
_cell_volume 3890.1(5)
_computing_cell_refinement 'COLLECT and DENZO'
_computing_data_collection 'COLLECT (Hooft, 1998) and DENZO (Otwinowski & Minor, 1997)'
_computing_data_reduction 'COLLECT and DENZO'
_computing_structure_refinement 'SHELXL-97 (Sheldrick, 1997)'
_computing_structure_solution 'SIR92 (Altomare et al., 1994)'
_diffrn_ambient_temperature 150(2)
_diffrn_detector_area_resol_mean 9.091
_diffrn_measured_fraction_theta_full 0.993
_diffrn_measured_fraction_theta_max 0.993
_diffrn_measurement_device_type 'Nonius KappaCCD area detector'
_diffrn_measurement_method '\f and \w scans to fill the Ewald sphere'
_diffrn_radiation_monochromator graphite
_diffrn_radiation_source 'fine-focus sealed tube'
_diffrn_radiation_type MoK\a
_diffrn_radiation_wavelength 0.71073
_diffrn_reflns_av_R_equivalents 0.0673
_diffrn_reflns_av_sigmaI/netI 0.0485
_diffrn_reflns_limit_h_max 26
_diffrn_reflns_limit_h_min -23
_diffrn_reflns_limit_k_max 18
_diffrn_reflns_limit_k_min -18
_diffrn_reflns_limit_l_max 18
_diffrn_reflns_limit_l_min -20
_diffrn_reflns_number 14892
_diffrn_reflns_theta_full 27.50
_diffrn_reflns_theta_max 27.50
_diffrn_reflns_theta_min 1.85
_diffrn_standards_number 0
_exptl_absorpt_coefficient_mu 9.498
_exptl_absorpt_correction_T_max 0.336
_exptl_absorpt_correction_T_min 0.122
_exptl_absorpt_correction_type integration
_exptl_absorpt_process_details
;
Gaussian integration (Coppens, 1970)
;
_exptl_crystal_colour colourless
_exptl_crystal_density_diffrn 2.224
_exptl_crystal_density_method 'not measured'
_exptl_crystal_description plate
_exptl_crystal_F_000 2496
_exptl_crystal_size_max 0.36
_exptl_crystal_size_mid 0.3
_exptl_crystal_size_min 0.13
_refine_diff_density_max 2.723
_refine_diff_density_min -3.211
_refine_diff_density_rms 0.221
_refine_ls_extinction_method none
_refine_ls_goodness_of_fit_ref 1.107
_refine_ls_hydrogen_treatment constr
_refine_ls_matrix_type full
_refine_ls_number_parameters 232
_refine_ls_number_reflns 4435
_refine_ls_number_restraints 0
_refine_ls_restrained_S_all 1.107
_refine_ls_R_factor_all 0.0511
_refine_ls_R_factor_gt 0.0366
_refine_ls_shift/su_max 0.001
_refine_ls_shift/su_mean 0.000
_refine_ls_structure_factor_coef Fsqd
_refine_ls_weighting_details 'calc w=1/[\s^2^(Fo^2^)+(0.0452P)^2^+28.8171P] where P=(Fo^2^+2Fc^2^)/3'
_refine_ls_weighting_scheme calc
_refine_ls_wR_factor_gt 0.0861
_refine_ls_wR_factor_ref 0.0961
_reflns_number_gt 3686
_reflns_number_total 4435
_reflns_threshold_expression >2sigma(I)
_cod_data_source_file om900607n_si_001.cif
_cod_data_source_block 10
_cod_depositor_comments
;
The following automatic conversions were performed:

'_symmetry_cell_setting' value 'Monoclinic' changed to 'monoclinic'
according to /home/saulius/struct/CIF-dictionaries/cif_core.dic
dictionary named 'cif_core.dic' version 2.4.2 from 2011-04-26.

Automatic conversion script
Id: cif_fix_values 1715 2011-07-08 13:25:40Z adriana 

2021-04-11
Z value and formula fixed to values more according to usual
chemical conventions.                 miguel
;
_cod_original_formula_sum 'C27 H44 Bi2 Cl4 F6 N4 O8 S2'
_cod_original_formula_weight 1217.68
_cod_original_formula_units_Z 4
_cod_original_cell_volume 3890.1(2)
_cod_original_sg_symbol_H-M 'C 2/c'
_cod_database_code 4070087

loop_
_symmetry_equiv_pos_as_xyz
'x, y, z'
'-x, y, -z+1/2'
'x+1/2, y+1/2, z'
'-x+1/2, y+1/2, -z+1/2'
'-x, -y, -z'
'x, -y, z-1/2'
'-x+1/2, -y+1/2, -z'
'x+1/2, -y+1/2, z-1/2'

loop_
_atom_site_label
_atom_site_type_symbol
_atom_site_fract_x
_atom_site_fract_y
_atom_site_fract_z
_atom_site_U_iso_or_equiv
_atom_site_adp_type
_atom_site_occupancy
_atom_site_symmetry_multiplicity
_atom_site_calc_flag
_atom_site_refinement_flags
Bi1 Bi 0.344181(12) 0.279551(15) 0.480050(16) 0.01570(9) Uani 1 1 d .
S1 S 0.08915(9) 0.25802(11) 0.13302(12) 0.0206(3) Uani 1 1 d .
Cl1 Cl 0.07597(13) 0.00375(18) 0.33694(16) 0.0515(5) Uani 1 1 d .
N2 N 0.3656(3) 0.1041(4) 0.5061(4) 0.0203(11) Uani 1 1 d .
F2 F 0.0624(3) 0.3117(4) -0.0409(3) 0.0470(12) Uani 1 1 d .
O1 O 0.2248(2) 0.2700(3) 0.4008(3) 0.0211(9) Uani 1 1 d .
H1 H 0.2105 0.2564 0.3436 0.032 Uiso 1 1 calc R
C6 C 0.3897(3) 0.1327(4) 0.3691(5) 0.0201(12) Uani 1 1 d .
C4 C 0.3880(4) 0.1557(5) 0.2181(6) 0.0331(16) Uani 1 1 d .
H4 H 0.3978 0.1331 0.1700 0.040 Uiso 1 1 d R
O2 O 0.1448(3) 0.1943(4) 0.2044(3) 0.0298(11) Uani 1 1 d .
C5 C 0.4025(4) 0.0991(5) 0.2957(5) 0.0270(14) Uani 1 1 d .
H5 H 0.4211 0.0381 0.2998 0.032 Uiso 1 1 d R
C11 C 0.4075(4) 0.0810(5) 0.6120(5) 0.0291(15) Uani 1 1 d .
H11A H 0.3776 0.1019 0.6403 0.035 Uiso 1 1 d R
H11B H 0.4564 0.1124 0.6439 0.035 Uiso 1 1 d R
H11C H 0.4152 0.0140 0.6206 0.035 Uiso 1 1 d R
O4 O 0.0999(3) 0.3561(3) 0.1604(4) 0.0313(11) Uani 1 1 d .
F1 F 0.0970(3) 0.1679(3) -0.0072(4) 0.0480(12) Uani 1 1 d .
F3 F 0.1798(3) 0.2786(4) 0.0604(4) 0.0505(14) Uani 1 1 d .
C10 C 0.4121(4) 0.0769(4) 0.4616(5) 0.0227(13) Uani 1 1 d .
H10A H 0.4054 0.0099 0.4466 0.027 Uiso 1 1 d R
H10B H 0.4659 0.0879 0.5086 0.027 Uiso 1 1 d R
C1 C 0.3595(3) 0.2232(4) 0.3604(4) 0.0173(12) Uani 1 1 d .
N1 N 0.3331(3) 0.4172(4) 0.3692(4) 0.0205(11) Uani 1 1 d .
C9 C 0.2802(4) 0.4932(5) 0.3627(5) 0.0253(14) Uani 1 1 d .
H9A H 0.2999 0.5224 0.4258 0.030 Uiso 1 1 d R
H9B H 0.2307 0.4664 0.3424 0.030 Uiso 1 1 d R
H9C H 0.2756 0.5397 0.3158 0.030 Uiso 1 1 d R
C14 C 0.0000 0.0751(8) 0.2500 0.037(2) Uani 1 2 d S
H14 H 0.0243 0.1167 0.2186 0.045 Uiso 1 1 d R
C8 C 0.4118(4) 0.4545(5) 0.4107(5) 0.0250(14) Uani 1 1 d .
H8A H 0.4119 0.5067 0.3718 0.030 Uiso 1 1 d R
H8B H 0.4444 0.4052 0.4102 0.030 Uiso 1 1 d R
H8C H 0.4306 0.4752 0.4769 0.030 Uiso 1 1 d R
C13 C 0.1087(4) 0.2536(5) 0.0316(5) 0.0258(14) Uani 1 1 d .
O3 O 0.0110(3) 0.2254(4) 0.0882(4) 0.0331(12) Uani 1 1 d .
C12 C 0.2908(4) 0.0556(5) 0.4558(5) 0.0279(15) Uani 1 1 d .
H12A H 0.2611 0.0777 0.3894 0.033 Uiso 1 1 d R
H12B H 0.2637 0.0684 0.4900 0.033 Uiso 1 1 d R
H12C H 0.2990 -0.0112 0.4558 0.033 Uiso 1 1 d R
C2 C 0.3432(4) 0.2806(4) 0.2798(5) 0.0211(13) Uani 1 1 d .
C7 C 0.3064(4) 0.3762(5) 0.2719(5) 0.0231(13) Uani 1 1 d .
H7A H 0.3190 0.4187 0.2338 0.028 Uiso 1 1 d R
H7B H 0.2510 0.3690 0.2378 0.028 Uiso 1 1 d R
C3 C 0.3589(4) 0.2473(5) 0.2095(5) 0.0279(14) Uani 1 1 d .
H3 H 0.3503 0.2857 0.1571 0.033 Uiso 1 1 d R

loop_
_atom_site_aniso_label
_atom_site_aniso_U_11
_atom_site_aniso_U_22
_atom_site_aniso_U_33
_atom_site_aniso_U_23
_atom_site_aniso_U_13
_atom_site_aniso_U_12
Bi1 0.01380(12) 0.01473(14) 0.01956(13) -0.00066(8) 0.00913(9) 0.00041(8)
S1 0.0182(7) 0.0188(7) 0.0233(8) -0.0004(6) 0.0095(6) -0.0007(6)
Cl1 0.0511(13) 0.0583(14) 0.0451(12) 0.0003(10) 0.0242(10) 0.0102(10)
N2 0.019(2) 0.018(3) 0.030(3) -0.001(2) 0.016(2) -0.001(2)
F2 0.049(3) 0.064(3) 0.034(2) 0.023(2) 0.025(2) 0.015(2)
O1 0.017(2) 0.031(3) 0.017(2) -0.0010(18) 0.0099(18) -0.0011(18)
C6 0.014(3) 0.023(3) 0.025(3) -0.003(2) 0.011(3) -0.002(2)
C4 0.044(4) 0.031(4) 0.037(4) -0.006(3) 0.029(4) -0.002(3)
O2 0.030(3) 0.025(2) 0.024(2) -0.0001(19) 0.006(2) 0.004(2)
C5 0.030(3) 0.018(3) 0.039(4) -0.008(3) 0.022(3) -0.003(3)
C11 0.030(4) 0.029(4) 0.033(4) 0.008(3) 0.020(3) 0.003(3)
O4 0.032(3) 0.021(2) 0.042(3) -0.005(2) 0.019(2) 0.0015(19)
F1 0.074(3) 0.032(3) 0.049(3) -0.012(2) 0.040(3) -0.005(2)
F3 0.028(2) 0.084(4) 0.048(3) -0.004(3) 0.026(2) -0.007(2)
C10 0.023(3) 0.016(3) 0.033(4) 0.000(3) 0.017(3) 0.005(2)
C1 0.017(3) 0.019(3) 0.020(3) -0.004(2) 0.013(2) -0.001(2)
N1 0.019(3) 0.015(3) 0.026(3) 0.002(2) 0.011(2) 0.0000(19)
C9 0.026(3) 0.017(3) 0.040(4) 0.003(3) 0.023(3) 0.003(2)
C14 0.055(7) 0.029(6) 0.038(6) 0.000 0.031(6) 0.000
C8 0.021(3) 0.023(3) 0.033(4) -0.002(3) 0.016(3) -0.005(2)
C13 0.020(3) 0.023(3) 0.034(4) 0.002(3) 0.013(3) 0.005(3)
O3 0.019(2) 0.047(3) 0.030(3) -0.001(2) 0.011(2) -0.010(2)
C12 0.022(3) 0.020(3) 0.042(4) -0.001(3) 0.017(3) -0.005(2)
C2 0.022(3) 0.021(3) 0.020(3) -0.001(2) 0.011(3) 0.000(2)
C7 0.021(3) 0.024(3) 0.020(3) 0.002(3) 0.007(3) 0.001(2)
C3 0.037(4) 0.031(4) 0.020(3) -0.001(3) 0.018(3) -0.003(3)

loop_
_atom_type_symbol
_atom_type_description
_atom_type_scat_dispersion_real
_atom_type_scat_dispersion_imag
_atom_type_scat_source
C C 0.0033 0.0016 'International Tables Vol C Tables 4.2.6.8 and 6.1.1.4'
H H 0.0000 0.0000 'International Tables Vol C Tables 4.2.6.8 and 6.1.1.4'
O O 0.0106 0.0060 'International Tables Vol C Tables 4.2.6.8 and 6.1.1.4'
N N 0.0061 0.0033 'International Tables Vol C Tables 4.2.6.8 and 6.1.1.4'
S S 0.1246 0.1234 'International Tables Vol C Tables 4.2.6.8 and 6.1.1.4'
F F 0.0171 0.0103 'International Tables Vol C Tables 4.2.6.8 and 6.1.1.4'
Cl Cl 0.1484 0.1585 'International Tables Vol C Tables 4.2.6.8 and 6.1.1.4'
Bi Bi -4.1077 10.2566 'International Tables Vol C Tables 4.2.6.8 and 6.1.1.4'

loop_
_exptl_crystal_face_index_h
_exptl_crystal_face_index_k
_exptl_crystal_face_index_l
_exptl_crystal_face_perp_dist
-1 1 1 0.062
1 -1 -1 0.066
-1 -1 1 0.138
1 1 -1 0.140
-1 0 0 0.076
1 0 0 0.133

loop_
_geom_angle_atom_site_label_1
_geom_angle_atom_site_label_2
_geom_angle_atom_site_label_3
_geom_angle
_geom_angle_site_symmetry_1
O1 Bi1 C1 94.7(2) .
O1 Bi1 N2 94.88(17) .
C1 Bi1 N2 72.4(2) .
O1 Bi1 N1 87.87(17) .
C1 Bi1 N1 72.0(2) .
N2 Bi1 N1 144.42(17) .
O4 S1 O2 115.5(3) .
O4 S1 O3 114.8(3) .
O2 S1 O3 114.4(3) .
O4 S1 C13 103.3(3) .
O2 S1 C13 103.6(3) .
O3 S1 C13 103.0(3) .
C12 N2 C10 110.3(5) .
C12 N2 C11 110.7(5) .
C10 N2 C11 109.9(5) .
C12 N2 Bi1 109.0(4) .
C10 N2 Bi1 106.0(4) .
C11 N2 Bi1 110.8(4) .
Bi1 O1 H1 109.5 .
C5 C6 C1 119.2(6) .
C5 C6 C10 122.3(6) .
C1 C6 C10 118.4(6) .
C5 C4 C3 121.2(7) .
C5 C4 H4 119.5 .
C3 C4 H4 119.3 .
C4 C5 C6 120.0(6) .
C4 C5 H5 120.1 .
C6 C5 H5 119.8 .
N2 C11 H11A 108.7 .
N2 C11 H11B 110.0 .
H11A C11 H11B 109.5 .
N2 C11 H11C 109.7 .
H11A C11 H11C 109.5 .
H11B C11 H11C 109.5 .
N2 C10 C6 111.7(5) .
N2 C10 H10A 109.0 .
C6 C10 H10A 109.7 .
N2 C10 H10B 109.2 .
C6 C10 H10B 109.2 .
H10A C10 H10B 108.0 .
C6 C1 C2 120.8(6) .
C6 C1 Bi1 119.3(5) .
C2 C1 Bi1 119.7(4) .
C7 N1 C8 110.5(5) .
C7 N1 C9 110.0(5) .
C8 N1 C9 110.4(5) .
C7 N1 Bi1 106.0(4) .
C8 N1 Bi1 105.5(4) .
C9 N1 Bi1 114.4(4) .
N1 C9 H9A 109.4 .
N1 C9 H9B 109.3 .
H9A C9 H9B 109.5 .
N1 C9 H9C 109.7 .
H9A C9 H9C 109.5 .
H9B C9 H9C 109.5 .
Cl1 C14 Cl1 110.4(6) 2
Cl1 C14 H14 112.7 2
Cl1 C14 H14 105.1 .
N1 C8 H8A 109.9 .
N1 C8 H8B 108.9 .
H8A C8 H8B 109.5 .
N1 C8 H8C 109.7 .
H8A C8 H8C 109.5 .
H8B C8 H8C 109.5 .
F3 C13 F1 108.3(6) .
F3 C13 F2 107.5(6) .
F1 C13 F2 106.5(6) .
F3 C13 S1 111.5(5) .
F1 C13 S1 111.6(5) .
F2 C13 S1 111.2(5) .
N2 C12 H12A 110.0 .
N2 C12 H12B 109.2 .
H12A C12 H12B 109.5 .
N2 C12 H12C 109.2 .
H12A C12 H12C 109.5 .
H12B C12 H12C 109.5 .
C3 C2 C1 119.1(6) .
C3 C2 C7 122.6(6) .
C1 C2 C7 118.3(6) .
N1 C7 C2 111.1(5) .
N1 C7 H7A 109.3 .
C2 C7 H7A 109.5 .
N1 C7 H7B 109.5 .
C2 C7 H7B 109.4 .
H7A C7 H7B 108.0 .
C2 C3 C4 119.5(6) .
C2 C3 H3 119.9 .
C4 C3 H3 120.6 .

loop_
_geom_bond_atom_site_label_1
_geom_bond_atom_site_label_2
_geom_bond_distance
_geom_bond_site_symmetry_2
Bi1 O1 2.086(4) .
Bi1 C1 2.210(6) .
Bi1 N2 2.518(5) .
Bi1 N1 2.550(5) .
S1 O4 1.438(5) .
S1 O2 1.439(5) .
S1 O3 1.442(5) .
S1 C13 1.833(8) .
Cl1 C14 1.770(7) .
N2 C12 1.473(8) .
N2 C10 1.479(8) .
N2 C11 1.479(9) .
F2 C13 1.334(8) .
O1 H1 0.8200 .
C6 C5 1.390(9) .
C6 C1 1.395(9) .
C6 C10 1.515(9) .
C4 C5 1.366(10) .
C4 C3 1.401(11) .
C4 H4 0.9301 .
C5 H5 0.9300 .
C11 H11A 0.9600 .
C11 H11B 0.9600 .
C11 H11C 0.9601 .
F1 C13 1.324(9) .
F3 C13 1.317(8) .
C10 H10A 0.9699 .
C10 H10B 0.9701 .
C1 C2 1.400(9) .
N1 C7 1.467(8) .
N1 C8 1.478(8) .
N1 C9 1.482(8) .
C9 H9A 0.9599 .
C9 H9B 0.9598 .
C9 H9C 0.9601 .
C14 Cl1 1.770(7) 2
C14 H14 1.0379 .
C8 H8A 0.9600 .
C8 H8B 0.9600 .
C8 H8C 0.9600 .
C12 H12A 0.9600 .
C12 H12B 0.9601 .
C12 H12C 0.9600 .
C2 C3 1.382(9) .
C2 C7 1.517(9) .
C7 H7A 0.9700 .
C7 H7B 0.9700 .
C3 H3 0.9299 .

loop_
_geom_hbond_atom_site_label_D
_geom_hbond_atom_site_label_H
_geom_hbond_atom_site_label_A
_geom_hbond_distance_DH
_geom_hbond_distance_HA
_geom_hbond_distance_DA
_geom_hbond_angle_DHA
O1 H1 O2 0.82 2.10 2.882(7) 159.1
O1 H1 S1 0.82 2.97 3.702(5) 149.6
